data_7160791
loop_
_publ_author_name
'Li, Zheng-Yan'
'Zheng, Xing'
'Ma, Yi-Na'
'Yuan, Mingwei'
'Zhang, Yin'
'Jiang, Lin'
'Yuan, Minglong'

_publ_section_title
;
 Diastereoselective spirocyclopropanation of
 (<i>E</i>)-2-ylidene-3-cyclohexenones and sulfur ylides.
;
_journal_issue 42
_journal_name_full 'Organic &amp; biomolecular chemistry'
_journal_page_first 9592
_journal_page_last 9596
_journal_paper_doi 10.1039/d5ob01383f
_journal_volume 23
_journal_year 2025
_chemical_formula_moiety 'C19 H16 O2 S'
_chemical_formula_sum 'C19 H16 O2 S'
_chemical_formula_weight 308.38
_chemical_name_systematic (1R,2S,3S)-1-phenyl-2-(thiophene-2-carbonyl)spiro[2.5]oct-7-en-4-one
_space_group_crystal_system orthorhombic
_space_group_IT_number 61
_space_group_name_Hall '-P 2ac 2ab'
_space_group_name_H-M_alt 'P b c a'
_atom_sites_solution_hydrogens geom
_audit_update_record
;
2025-07-16 deposited with the CCDC.	2025-10-09 downloaded from the CCDC.
;
_cell_angle_alpha 90
_cell_angle_beta 90
_cell_angle_gamma 90
_cell_formula_units_Z 8
_cell_length_a 10.3039(2)
_cell_length_b 7.84730(10)
_cell_length_c 37.4016(6)
_cell_measurement_reflns_used 9931
_cell_measurement_temperature 150.(2)
_cell_measurement_theta_max 68.1199
_cell_measurement_theta_min 2.3626
_cell_volume 3024.21(9)
_computing_cell_refinement 'SAINT V8.38A (Bruker AXS Inc., 2017)'
_computing_data_collection 'Bruker Instrument Service vV6.2.15'
_computing_data_reduction 'SAINT V8.38A (Bruker AXS Inc., 2017)'
_computing_molecular_graphics 'shelXle (C.B. Huebschle, rev 882)'
_computing_structure_refinement 'SHELXL-2017/1 (Sheldrick, 2017)'
_computing_structure_solution 'SHELXT 2014/5 (Sheldrick, 2014)'
_diffrn_ambient_temperature 150.(2)
_diffrn_detector_area_resol_mean 7.3910
_diffrn_measured_fraction_theta_full 0.996
_diffrn_measured_fraction_theta_max 0.996
_diffrn_measurement_device_type 'Bruker D8 QUEST PHOTON II'
_diffrn_radiation_monochromator 'Helixos MX multilayer Optic'
_diffrn_radiation_type 'Cu K\a'
_diffrn_radiation_wavelength 1.54178
_diffrn_reflns_av_R_equivalents 0.0709
_diffrn_reflns_av_unetI/netI 0.0432
_diffrn_reflns_limit_h_max 9
_diffrn_reflns_limit_h_min -12
_diffrn_reflns_limit_k_max 7
_diffrn_reflns_limit_k_min -9
_diffrn_reflns_limit_l_max 42
_diffrn_reflns_limit_l_min -45
_diffrn_reflns_number 17332
_diffrn_reflns_theta_full 68.22
_diffrn_reflns_theta_max 68.22
_diffrn_reflns_theta_min 2.36
_diffrn_source 'Ius Diamond'
_diffrn_source_type Microfocus
_exptl_absorpt_coefficient_mu 1.930
_exptl_absorpt_correction_T_max 0.73
_exptl_absorpt_correction_T_min 0.35
_exptl_absorpt_correction_type multi-scan
_exptl_absorpt_process_details
;
SADABS-2016/2 - Bruker AXS area detector scaling and absorption correction
;
_exptl_crystal_colour 'clear light colourless'
_exptl_crystal_density_diffrn 1.355
_exptl_crystal_density_method 'not measured'
_exptl_crystal_description prism
_exptl_crystal_F_000 1296
_exptl_crystal_recrystallization_method 'Re-crystallisation from solvent'
_exptl_crystal_size_max 0.300
_exptl_crystal_size_mid 0.200
_exptl_crystal_size_min 0.170
_refine_diff_density_max 0.544
_refine_diff_density_min -0.600
_refine_ls_extinction_method none
_refine_ls_goodness_of_fit_ref 1.064
_refine_ls_hydrogen_treatment constr
_refine_ls_matrix_type full
_refine_ls_number_parameters 199
_refine_ls_number_reflns 2769
_refine_ls_number_restraints 0
_refine_ls_restrained_S_all 1.064
_refine_ls_R_factor_all 0.0568
_refine_ls_R_factor_gt 0.0502
_refine_ls_shift/su_max 0.001
_refine_ls_shift/su_mean 0.000
_refine_ls_structure_factor_coef Fsqd
_refine_ls_weighting_details 'w=1/[\s^2^(Fo^2^)+(0.0934P)^2^+1.8484P] where P=(Fo^2^+2Fc^2^)/3'
_refine_ls_weighting_scheme calc
_refine_ls_wR_factor_gt 0.1468
_refine_ls_wR_factor_ref 0.1529
_reflns_number_gt 2531
_reflns_number_total 2769
_reflns_threshold_expression 'I > 2\s(I)'
_cod_data_source_file d5ob01383f2.cif
_cod_data_source_block md_jl3
_cod_depositor_comments
;
The following automatic conversions were performed:

data item '_exptl_absorpt_correction_type' value 'Multi-Scan' was
changed to 'multi-scan' in accordance with the
/home/data/users/saulius/crontab/automatic-downloads/rss-feeds/RSC/lib/dictionaries/cif_core.dic
dictionary named 'cif_core.dic' version 2.4.2 last updated on
2011-04-26.

Automatic conversion script
Id: cif_fix_values 8170 2020-07-09 18:12:32Z antanas 

 Adding full bibliography for 7160791.cif.
;
_cod_database_code 7160791

loop_
_space_group_symop_operation_xyz
'x, y, z'
'x+1/2, -y+1/2, -z'
'-x, y+1/2, -z+1/2'
'-x+1/2, -y, z+1/2'
'-x, -y, -z'
'-x-1/2, y-1/2, z'
'x, -y-1/2, z-1/2'
'x-1/2, y, -z-1/2'

loop_
_atom_site_type_symbol
_atom_site_label
_atom_site_fract_x
_atom_site_fract_y
_atom_site_fract_z
_atom_site_U_iso_or_equiv
_atom_site_adp_type
_atom_site_calc_flag
_atom_site_refinement_flags_adp
_atom_site_refinement_flags_occupancy
_atom_site_refinement_flags_posn
_atom_site_occupancy
_atom_site_disorder_assembly
_atom_site_disorder_group
S S1 0.59498(6) 0.30634(9) 0.51423(2) 0.0417(2) Uani d . . . 1 . .
O O1 0.39256(14) 0.4328(2) 0.56460(4) 0.0338(4) Uani d . . . 1 . .
O O2 0.67635(14) 0.72775(19) 0.65875(4) 0.0334(4) Uani d . . . 1 . .
C C1 0.3884(3) 0.3847(3) 0.74700(6) 0.0376(5) Uani d . . . 1 . .
H H1 0.377902 0.343749 0.770722 0.045 Uiso calc U . R 1 . .
C C2 0.4962(2) 0.3380(3) 0.72726(6) 0.0359(5) Uani d . . . 1 . .
H H11 0.560801 0.267516 0.737736 0.043 Uiso calc U . R 1 . .
C C3 0.5108(2) 0.3937(2) 0.69219(6) 0.0292(4) Uani d . . . 1 . .
H H14 0.585715 0.36223 0.678937 0.035 Uiso calc U . R 1 . .
C C4 0.41605(19) 0.4951(2) 0.67645(5) 0.0236(4) Uani d . . . 1 . .
C C5 0.41644(18) 0.5430(2) 0.63784(5) 0.0228(4) Uani d . . . 1 . .
H H10 0.33083 0.52197 0.626047 0.027 Uiso calc U . R 1 . .
C C6 0.52794(19) 0.5171(2) 0.61305(5) 0.0227(4) Uani d . . . 1 . .
H H15 0.610033 0.477047 0.624577 0.027 Uiso calc U . R 1 . .
C C7 0.50255(19) 0.4473(2) 0.57644(5) 0.0243(4) Uani d . . . 1 . .
C C8 0.6157(2) 0.3960(2) 0.55555(5) 0.0251(4) Uani d . . . 1 . .
C C9 0.75094(19) 0.4127(3) 0.56510(5) 0.0265(4) Uani d . . . 1 . .
H H16 0.784237 0.457088 0.586875 0.032 Uiso calc U . R 1 . .
C C10 0.8265(2) 0.3489(3) 0.53516(6) 0.0392(5) Uani d . . . 1 . .
H H2 0.918716 0.34964 0.535039 0.047 Uiso calc U . R 1 . .
C C11 0.7561(2) 0.2888(3) 0.50761(6) 0.0382(5) Uani d . . . 1 . .
H H3 0.793416 0.241421 0.486614 0.046 Uiso calc U . R 1 . .
C C12 0.48699(19) 0.7001(2) 0.62248(5) 0.0223(4) Uani d . . . 1 . .
C C13 0.57805(19) 0.7921(2) 0.64716(5) 0.0242(4) Uani d . . . 1 . .
C C14 0.5349(2) 0.9685(2) 0.65747(6) 0.0291(5) Uani d . . . 1 . .
H H4 0.607245 1.027146 0.669793 0.035 Uiso calc U . R 1 . .
H H5 0.461871 0.959464 0.674571 0.035 Uiso calc U . R 1 . .
C C15 0.4917(2) 1.0768(3) 0.62535(6) 0.0314(5) Uani d . . . 1 . .
H H9 0.437901 1.17275 0.634058 0.038 Uiso calc U . R 1 . .
H H8 0.56947 1.12555 0.61363 0.038 Uiso calc U . R 1 . .
C C16 0.4159(2) 0.9775(3) 0.59839(6) 0.0298(5) Uani d . . . 1 . .
H H6 0.367245 1.038898 0.581071 0.036 Uiso calc U . R 1 . .
C C17 0.41268(19) 0.8084(3) 0.59726(6) 0.0265(4) Uani d . . . 1 . .
H H7 0.360657 0.754698 0.579575 0.032 Uiso calc U . R 1 . .
C C18 0.2956(2) 0.4913(3) 0.73215(6) 0.0343(5) Uani d . . . 1 . .
H H12 0.223035 0.526953 0.745904 0.041 Uiso calc U . R 1 . .
C C19 0.3096(2) 0.5456(3) 0.69701(6) 0.0279(4) Uani d . . . 1 . .
H H13 0.245835 0.618283 0.686806 0.033 Uiso calc U . R 1 . .

loop_
_atom_site_aniso_label
_atom_site_aniso_U_11
_atom_site_aniso_U_22
_atom_site_aniso_U_33
_atom_site_aniso_U_12
_atom_site_aniso_U_13
_atom_site_aniso_U_23
S1 0.0322(4) 0.0585(4) 0.0344(4) 0.0036(2) -0.0016(2) -0.0151(2)
O1 0.0262(8) 0.0444(9) 0.0307(8) -0.0017(6) -0.0012(6) -0.0099(6)
O2 0.0287(8) 0.0290(7) 0.0424(9) 0.0017(6) -0.0093(6) -0.0056(6)
C1 0.0588(15) 0.0299(10) 0.0240(10) -0.0123(10) -0.0024(9) 0.0006(8)
C2 0.0483(13) 0.0256(10) 0.0336(11) -0.0025(9) -0.0128(10) 0.0028(8)
C3 0.0314(10) 0.0238(9) 0.0324(10) 0.0000(8) -0.0034(8) -0.0018(8)
C4 0.0274(10) 0.0175(8) 0.0259(10) -0.0051(7) -0.0014(7) -0.0015(7)
C5 0.0233(9) 0.0193(9) 0.0260(10) -0.0015(7) -0.0005(7) -0.0009(7)
C6 0.0236(9) 0.0199(9) 0.0248(9) 0.0011(7) -0.0007(7) -0.0019(7)
C7 0.0259(10) 0.0212(8) 0.0256(9) -0.0012(7) 0.0003(8) -0.0015(7)
C8 0.0276(10) 0.0235(9) 0.0240(9) 0.0007(7) -0.0022(8) -0.0027(7)
C9 0.0209(9) 0.0287(9) 0.0298(10) 0.0044(7) 0.0097(8) -0.0061(7)
C10 0.0273(11) 0.0543(14) 0.0359(12) 0.0074(10) 0.0021(9) -0.0081(11)
C11 0.0355(12) 0.0496(13) 0.0295(10) 0.0059(10) 0.0042(9) -0.0088(9)
C12 0.0216(9) 0.0203(9) 0.0250(9) 0.0000(7) 0.0012(7) -0.0014(7)
C13 0.0247(10) 0.0224(9) 0.0257(9) -0.0018(7) 0.0017(7) 0.0008(7)
C14 0.0341(11) 0.0229(9) 0.0304(10) 0.0006(8) 0.0006(8) -0.0040(8)
C15 0.0362(11) 0.0210(9) 0.0369(11) 0.0032(8) 0.0044(9) 0.0021(8)
C16 0.0310(11) 0.0290(10) 0.0293(10) 0.0066(8) 0.0043(8) 0.0057(8)
C17 0.0252(10) 0.0278(10) 0.0264(10) 0.0021(7) 0.0002(7) 0.0019(8)
C18 0.0425(12) 0.0312(10) 0.0293(10) -0.0090(9) 0.0068(9) -0.0043(8)
C19 0.0285(10) 0.0234(9) 0.0318(10) -0.0024(7) 0.0018(8) -0.0013(8)

loop_
_atom_type_symbol
_atom_type_description
_atom_type_scat_dispersion_real
_atom_type_scat_dispersion_imag
_atom_type_scat_source
C C 0.0181 0.0091 'International Tables Vol C Tables 4.2.6.8 and 6.1.1.4'
H H 0.0000 0.0000 'International Tables Vol C Tables 4.2.6.8 and 6.1.1.4'
O O 0.0492 0.0322 'International Tables Vol C Tables 4.2.6.8 and 6.1.1.4'
S S 0.3331 0.5567 'International Tables Vol C Tables 4.2.6.8 and 6.1.1.4'

loop_
_geom_angle_atom_site_label_1
_geom_angle_atom_site_label_2
_geom_angle_atom_site_label_3
_geom_angle_site_symmetry_1
_geom_angle_site_symmetry_3
_geom_angle
_geom_angle_publ_flag
C11 S1 C8 . . 92.47(11) ?
C2 C1 C18 . . 120.0(2) ?
C2 C1 H1 . . 120.0 ?
C18 C1 H1 . . 120.0 ?
C1 C2 C3 . . 120.5(2) ?
C1 C2 H11 . . 119.8 ?
C3 C2 H11 . . 119.8 ?
C4 C3 C2 . . 120.2(2) ?
C4 C3 H14 . . 119.9 ?
C2 C3 H14 . . 119.9 ?
C3 C4 C19 . . 118.74(19) ?
C3 C4 C5 . . 123.51(18) ?
C19 C4 C5 . . 117.59(18) ?
C6 C5 C4 . . 124.74(17) ?
C6 C5 C12 . . 60.91(12) ?
C4 C5 C12 . . 124.27(16) ?
C6 C5 H10 . . 112.5 ?
C4 C5 H10 . . 112.5 ?
C12 C5 H10 . . 112.5 ?
C5 C6 C7 . . 118.94(16) ?
C5 C6 C12 . . 61.22(12) ?
C7 C6 C12 . . 120.22(16) ?
C5 C6 H15 . . 115.3 ?
C7 C6 H15 . . 115.3 ?
C12 C6 H15 . . 115.3 ?
O1 C7 C8 . . 121.41(18) ?
O1 C7 C6 . . 121.83(18) ?
C8 C7 C6 . . 116.77(17) ?
C9 C8 C7 . . 127.83(17) ?
C9 C8 S1 . . 112.39(15) ?
C7 C8 S1 . . 119.78(15) ?
C8 C9 C10 . . 107.18(18) ?
C8 C9 H16 . . 126.4 ?
C10 C9 H16 . . 126.4 ?
C11 C10 C9 . . 115.0(2) ?
C11 C10 H2 . . 122.5 ?
C9 C10 H2 . . 122.5 ?
C10 C11 S1 . . 112.97(17) ?
C10 C11 H3 . . 123.5 ?
S1 C11 H3 . . 123.5 ?
C17 C12 C13 . . 115.98(17) ?
C17 C12 C6 . . 122.08(17) ?
C13 C12 C6 . . 114.75(16) ?
C17 C12 C5 . . 116.87(16) ?
C13 C12 C5 . . 116.75(16) ?
C6 C12 C5 . . 57.87(12) ?
O2 C13 C12 . . 122.80(18) ?
O2 C13 C14 . . 122.61(19) ?
C12 C13 C14 . . 114.55(17) ?
C13 C14 C15 . . 113.21(16) ?
C13 C14 H4 . . 108.9 ?
C15 C14 H4 . . 108.9 ?
C13 C14 H5 . . 108.9 ?
C15 C14 H5 . . 108.9 ?
H4 C14 H5 . . 107.7 ?
C16 C15 C14 . . 112.96(17) ?
C16 C15 H9 . . 109.0 ?
C14 C15 H9 . . 109.0 ?
C16 C15 H8 . . 109.0 ?
C14 C15 H8 . . 109.0 ?
H9 C15 H8 . . 107.8 ?
C17 C16 C15 . . 123.7(2) ?
C17 C16 H6 . . 118.1 ?
C15 C16 H6 . . 118.1 ?
C16 C17 C12 . . 122.7(2) ?
C16 C17 H7 . . 118.7 ?
C12 C17 H7 . . 118.7 ?
C1 C18 C19 . . 119.5(2) ?
C1 C18 H12 . . 120.2 ?
C19 C18 H12 . . 120.2 ?
C18 C19 C4 . . 121.0(2) ?
C18 C19 H13 . . 119.5 ?
C4 C19 H13 . . 119.5 ?

loop_
_geom_bond_atom_site_label_1
_geom_bond_atom_site_label_2
_geom_bond_site_symmetry_2
_geom_bond_distance
_geom_bond_publ_flag
S1 C11 . 1.684(3) ?
S1 C8 . 1.712(2) ?
O1 C7 . 1.222(3) ?
O2 C13 . 1.212(3) ?
C1 C2 . 1.384(4) ?
C1 C18 . 1.386(4) ?
C1 H1 . 0.95 ?
C2 C3 . 1.390(3) ?
C2 H11 . 0.95 ?
C3 C4 . 1.390(3) ?
C3 H14 . 0.95 ?
C4 C19 . 1.397(3) ?
C4 C5 . 1.492(3) ?
C5 C6 . 1.490(3) ?
C5 C12 . 1.542(3) ?
C5 H10 . 1.0 ?
C6 C7 . 1.498(3) ?
C6 C12 . 1.538(2) ?
C6 H15 . 1.0 ?
C7 C8 . 1.460(3) ?
C8 C9 . 1.444(3) ?
C9 C10 . 1.453(3) ?
C9 H16 . 0.95 ?
C10 C11 . 1.346(3) ?
C10 H2 . 0.95 ?
C11 H3 . 0.95 ?
C12 C17 . 1.483(3) ?
C12 C13 . 1.501(3) ?
C13 C14 . 1.504(3) ?
C14 C15 . 1.538(3) ?
C14 H4 . 0.99 ?
C14 H5 . 0.99 ?
C15 C16 . 1.495(3) ?
C15 H9 . 0.99 ?
C15 H8 . 0.99 ?
C16 C17 . 1.328(3) ?
C16 H6 . 0.95 ?
C17 H7 . 0.95 ?
C18 C19 . 1.389(3) ?
C18 H12 . 0.95 ?
C19 H13 . 0.95 ?

loop_
_geom_hbond_atom_site_label_D
_geom_hbond_atom_site_label_H
_geom_hbond_atom_site_label_A
_geom_hbond_site_symmetry_A
_geom_hbond_distance_DH
_geom_hbond_distance_HA
_geom_hbond_distance_DA
_geom_hbond_angle_DHA
_geom_hbond_publ_flag
C10 H2 S1 2_556 0.95 2.86 3.542(2) 129.4 ?
C11 H3 O1 2_556 0.95 2.57 3.506(3) 170.7 ?

loop_
_geom_torsion_atom_site_label_1
_geom_torsion_atom_site_label_2
_geom_torsion_atom_site_label_3
_geom_torsion_atom_site_label_4
_geom_torsion_site_symmetry_1
_geom_torsion_site_symmetry_2
_geom_torsion_site_symmetry_3
_geom_torsion_site_symmetry_4
_geom_torsion
_geom_torsion_publ_flag
C18 C1 C2 C3 . . . . -1.7(3) ?
C1 C2 C3 C4 . . . . -0.8(3) ?
C2 C3 C4 C19 . . . . 2.8(3) ?
C2 C3 C4 C5 . . . . -172.54(18) ?
C3 C4 C5 C6 . . . . -11.9(3) ?
C19 C4 C5 C6 . . . . 172.74(17) ?
C3 C4 C5 C12 . . . . -87.8(2) ?
C19 C4 C5 C12 . . . . 96.8(2) ?
C4 C5 C6 C7 . . . . 135.89(18) ?
C12 C5 C6 C7 . . . . -110.64(19) ?
C4 C5 C6 C12 . . . . -113.5(2) ?
C5 C6 C7 O1 . . . . 10.1(3) ?
C12 C6 C7 O1 . . . . -61.5(3) ?
C5 C6 C7 C8 . . . . -169.48(17) ?
C12 C6 C7 C8 . . . . 118.86(19) ?
O1 C7 C8 C9 . . . . 176.8(2) ?
C6 C7 C8 C9 . . . . -3.6(3) ?
O1 C7 C8 S1 . . . . -2.4(3) ?
C6 C7 C8 S1 . . . . 177.16(13) ?
C11 S1 C8 C9 . . . . -0.47(17) ?
C11 S1 C8 C7 . . . . 178.87(17) ?
C7 C8 C9 C10 . . . . -178.1(2) ?
S1 C8 C9 C10 . . . . 1.2(2) ?
C8 C9 C10 C11 . . . . -1.6(3) ?
C9 C10 C11 S1 . . . . 1.3(3) ?
C8 S1 C11 C10 . . . . -0.5(2) ?
C5 C6 C12 C17 . . . . -103.7(2) ?
C7 C6 C12 C17 . . . . 4.9(3) ?
C5 C6 C12 C13 . . . . 107.20(18) ?
C7 C6 C12 C13 . . . . -144.19(18) ?
C7 C6 C12 C5 . . . . 108.60(19) ?
C6 C5 C12 C17 . . . . 112.64(19) ?
C4 C5 C12 C17 . . . . -133.15(19) ?
C6 C5 C12 C13 . . . . -103.72(18) ?
C4 C5 C12 C13 . . . . 10.5(3) ?
C4 C5 C12 C6 . . . . 114.2(2) ?
C17 C12 C13 O2 . . . . -151.0(2) ?
C6 C12 C13 O2 . . . . 0.1(3) ?
C5 C12 C13 O2 . . . . 65.1(3) ?
C17 C12 C13 C14 . . . . 31.2(2) ?
C6 C12 C13 C14 . . . . -177.68(16) ?
C5 C12 C13 C14 . . . . -112.72(19) ?
O2 C13 C14 C15 . . . . 134.2(2) ?
C12 C13 C14 C15 . . . . -48.0(2) ?
C13 C14 C15 C16 . . . . 39.6(3) ?
C14 C15 C16 C17 . . . . -15.7(3) ?
C15 C16 C17 C12 . . . . -1.3(3) ?
C13 C12 C17 C16 . . . . -6.3(3) ?
C6 C12 C17 C16 . . . . -155.1(2) ?
C5 C12 C17 C16 . . . . 137.6(2) ?
C2 C1 C18 C19 . . . . 2.3(3) ?
C1 C18 C19 C4 . . . . -0.3(3) ?
C3 C4 C19 C18 . . . . -2.2(3) ?
C5 C4 C19 C18 . . . . 173.36(18) ?
